data_4104920
loop_
_publ_author_name
'Melanie Schroeder'
'Harald Hillebrecht'

_publ_contact_author_address
;
 Albert-Ludwigs-Universit\"at Freiburg
 Institut f\"ur Anorganische und Analytische Chemie
 Albertstr. 21
 D-79104 Freiburg
 Germany
;
_publ_contact_author_email harald.hillebrecht@ac.uni-freiburg.de
_publ_contact_author_fax +49-(0)761-203-6012
_publ_contact_author_name 'Prof. Dr. Harald Hillebrecht'
_publ_contact_author_phone +49-(0)761-203-6131
_publ_section_title
;
 Synthesis, Structure, Bonding, and Properties of the Oxide Carbide
 ScAlOC, a New Type of Compound
;
_journal_name_full 'Journal of the American Chemical Society'
_journal_page_first 12172
_journal_page_last 12179
_journal_paper_doi 10.1021/ja900206h
_journal_volume 131
_journal_year 2009
_chemical_formula_sum 'C Al O Sc'
_chemical_formula_weight 99.95
_chemical_name_systematic
; 
 ? 
;
_space_group_IT_number 166
_symmetry_cell_setting hexagonal
_symmetry_space_group_name_Hall '-R 3 2"'
_symmetry_space_group_name_H-M 'R -3 m :H'
_atom_sites_solution_hydrogens geom
_atom_sites_solution_primary direct
_atom_sites_solution_secondary difmap
_audit_creation_method SHELXL-97
_cell_angle_alpha 90.00
_cell_angle_beta 90.00
_cell_angle_gamma 120.00
_cell_formula_units_Z 3
_cell_length_a 3.2599(7)
_cell_length_b 3.2599(7)
_cell_length_c 30.116(9)
_cell_measurement_reflns_used 1232
_cell_measurement_temperature 293(2)
_cell_measurement_theta_max 70
_cell_measurement_theta_min 8
_cell_volume 277.16(12)
_computing_cell_refinement 'Software for IPDS-II, Fa. Stoe'
_computing_data_collection 'Software for IPDS-II, Fa. Stoe'
_computing_data_reduction 'Software for IPDS-II, Fa. Stoe'
_computing_molecular_graphics 'Diamond (Crystal impact, 2000)'
_computing_publication_material 'SHELXL-97 (Sheldrick, 1997)'
_computing_structure_refinement 'SHELXL-97 (Sheldrick, 1997)'
_computing_structure_solution 'SHELXS-97 (Sheldrick, 1990)'
_diffrn_ambient_temperature 293(2)
_diffrn_detector 'image plate (34 cm diameter)'
_diffrn_detector_type STOE
_diffrn_measured_fraction_theta_full 0.950
_diffrn_measured_fraction_theta_max 0.950
_diffrn_measurement_details
; 
90 frames, detector distance = 40 mm
5 min/frame
Comleteness 100%
;
_diffrn_measurement_device '2-circle goniometer'
_diffrn_measurement_device_type 'STOE IPDS 2'
_diffrn_measurement_method 'rotation method'
_diffrn_radiation_monochromator graphite
_diffrn_radiation_source 'fine-focus sealed tube'
_diffrn_radiation_type MoK\a
_diffrn_radiation_wavelength 0.71073
_diffrn_reflns_av_R_equivalents 0.1010
_diffrn_reflns_av_sigmaI/netI 0.0560
_diffrn_reflns_limit_h_max 4
_diffrn_reflns_limit_h_min -4
_diffrn_reflns_limit_k_max 4
_diffrn_reflns_limit_k_min -4
_diffrn_reflns_limit_l_max 29
_diffrn_reflns_limit_l_min -28
_diffrn_reflns_number 1486
_diffrn_reflns_theta_full 34.96
_diffrn_reflns_theta_max 32.75
_diffrn_reflns_theta_min 4.25
_diffrn_source_current 40
_diffrn_source_power 2.00
_diffrn_source_voltage 50
_exptl_absorpt_coefficient_mu 3.968
_exptl_absorpt_correction_T_max 0.631
_exptl_absorpt_correction_T_min 0.406
_exptl_absorpt_correction_type numerical
_exptl_absorpt_process_details 'equivalent method (XSHAPE, Fa. Stoe)'
_exptl_crystal_colour black
_exptl_crystal_density_diffrn 3.593
_exptl_crystal_description 'hexagonal platelet'
_exptl_crystal_F_000 288
_exptl_crystal_size_max 0.3
_exptl_crystal_size_mid 0.2
_exptl_crystal_size_min 0.08
_refine_diff_density_max 0.449
_refine_diff_density_min -0.532
_refine_diff_density_rms 0.111
_refine_ls_extinction_coef 0.0095(17)
_refine_ls_extinction_expression Fc^*^=kFc[1+0.001xFc^2^\l^3^/sin(2\q)]^-1/4^
_refine_ls_extinction_method SHELXL
_refine_ls_goodness_of_fit_ref 0.853
_refine_ls_hydrogen_treatment mixed
_refine_ls_matrix_type full
_refine_ls_number_parameters 15
_refine_ls_number_reflns 190
_refine_ls_number_restraints 0
_refine_ls_restrained_S_all 0.853
_refine_ls_R_factor_all 0.0312
_refine_ls_R_factor_gt 0.0212
_refine_ls_shift/su_max 0.001
_refine_ls_shift/su_mean 0.000
_refine_ls_structure_factor_coef Fsqd
_refine_ls_weighting_details 'calc w=1/[\s^2^(Fo^2^)+(0.0177P)^2^+0.0000P] where P=(Fo^2^+2Fc^2^)/3'
_refine_ls_weighting_scheme calc
_refine_ls_wR_factor_gt 0.0390
_refine_ls_wR_factor_ref 0.0397
_reflns_number_gt 111
_reflns_number_total 146
_reflns_threshold_expression >2sigma(I)
_cod_data_source_file ja900206h_si_001.cif
_cod_data_source_block scaloc
_cod_original_sg_symbol_H-M 'R -3 m'
_cod_original_formula_sum 'C O Al Sc'
_cod_database_code 4104920

loop_
_symmetry_equiv_pos_as_xyz
'x, y, z'
'-y, x-y, z'
'-x+y, -x, z'
'-y, -x, z'
'-x+y, y, z'
'x, x-y, z'
'x+2/3, y+1/3, z+1/3'
'-y+2/3, x-y+1/3, z+1/3'
'-x+y+2/3, -x+1/3, z+1/3'
'-y+2/3, -x+1/3, z+1/3'
'-x+y+2/3, y+1/3, z+1/3'
'x+2/3, x-y+1/3, z+1/3'
'x+1/3, y+2/3, z+2/3'
'-y+1/3, x-y+2/3, z+2/3'
'-x+y+1/3, -x+2/3, z+2/3'
'-y+1/3, -x+2/3, z+2/3'
'-x+y+1/3, y+2/3, z+2/3'
'x+1/3, x-y+2/3, z+2/3'
'-x, -y, -z'
'y, -x+y, -z'
'x-y, x, -z'
'y, x, -z'
'x-y, -y, -z'
'-x, -x+y, -z'
'-x+2/3, -y+1/3, -z+1/3'
'y+2/3, -x+y+1/3, -z+1/3'
'x-y+2/3, x+1/3, -z+1/3'
'y+2/3, x+1/3, -z+1/3'
'x-y+2/3, -y+1/3, -z+1/3'
'-x+2/3, -x+y+1/3, -z+1/3'
'-x+1/3, -y+2/3, -z+2/3'
'y+1/3, -x+y+2/3, -z+2/3'
'x-y+1/3, x+2/3, -z+2/3'
'y+1/3, x+2/3, -z+2/3'
'x-y+1/3, -y+2/3, -z+2/3'
'-x+1/3, -x+y+2/3, -z+2/3'

loop_
_atom_site_label
_atom_site_type_symbol
_atom_site_fract_x
_atom_site_fract_y
_atom_site_fract_z
_atom_site_U_iso_or_equiv
_atom_site_adp_type
_atom_site_occupancy
_atom_site_symmetry_multiplicity
_atom_site_calc_flag
_atom_site_refinement_flags
Sc1 Sc 0.0000 0.0000 0.0000 0.0058(2) Uani 1 12 d S
Sc2 Sc 0.0000 0.0000 0.5000 0.0071(2) Uani 1 12 d S
Al Al 0.0000 0.0000 0.73919(3) 0.0052(2) Uani 1 6 d S
O O 0.0000 0.0000 0.19972(7) 0.0069(4) Uani 1 6 d S
C C 0.0000 0.0000 0.61816(11) 0.0066(5) Uani 1 6 d S

loop_
_atom_site_aniso_label
_atom_site_aniso_U_11
_atom_site_aniso_U_22
_atom_site_aniso_U_33
_atom_site_aniso_U_23
_atom_site_aniso_U_13
_atom_site_aniso_U_12
Sc1 0.0056(3) 0.0056(3) 0.0062(4) 0.000 0.000 0.00279(14)
Sc2 0.0055(3) 0.0055(3) 0.0105(4) 0.000 0.000 0.00273(14)
Al 0.0057(3) 0.0057(3) 0.0043(4) 0.000 0.000 0.00284(14)
O 0.0086(6) 0.0086(6) 0.0036(9) 0.000 0.000 0.0043(3)
C 0.0060(7) 0.0060(7) 0.0077(11) 0.000 0.000 0.0030(3)

loop_
_atom_type_symbol
_atom_type_description
_atom_type_scat_dispersion_real
_atom_type_scat_dispersion_imag
_atom_type_scat_source
Mg Mg 0.0486 0.0363 'International Tables Vol C Tables 4.2.6.8 and 6.1.1.4'
B B 0.0013 0.0007 'International Tables Vol C Tables 4.2.6.8 and 6.1.1.4'
C C 0.0033 0.0016 'International Tables Vol C Tables 4.2.6.8 and 6.1.1.4'

loop_
_geom_angle_atom_site_label_1
_geom_angle_atom_site_label_2
_geom_angle_atom_site_label_3
_geom_angle
_geom_angle_site_symmetry_1
_geom_angle_site_symmetry_3
C Sc1 C 180.00(12) 31 7_444
C Sc1 C 86.34(9) 31 31_445
C Sc1 C 93.66(9) 7_444 31_445
C Sc1 C 93.66(9) 31 7_554
C Sc1 C 86.34(9) 7_444 7_554
C Sc1 C 180.00(12) 31_445 7_554
C Sc1 C 86.34(9) 31 31_545
C Sc1 C 93.66(9) 7_444 31_545
C Sc1 C 86.34(9) 31_445 31_545
C Sc1 C 93.66(9) 7_554 31_545
C Sc1 C 93.66(9) 31 7_454
C Sc1 C 86.34(9) 7_444 7_454
C Sc1 C 93.66(9) 31_445 7_454
C Sc1 C 86.34(9) 7_554 7_454
C Sc1 C 180.00(12) 31_545 7_454
C Sc1 Al 136.25(4) 31 31_445
C Sc1 Al 43.75(4) 7_444 31_445
C Sc1 Al 87.06(7) 31_445 31_445
C Sc1 Al 92.94(7) 7_554 31_445
C Sc1 Al 136.24(4) 31_545 31_445
C Sc1 Al 43.76(4) 7_454 31_445
C Sc1 Al 43.75(4) 31 7_554
C Sc1 Al 136.25(4) 7_444 7_554
C Sc1 Al 92.94(7) 31_445 7_554
C Sc1 Al 87.06(7) 7_554 7_554
C Sc1 Al 43.76(4) 31_545 7_554
C Sc1 Al 136.24(4) 7_454 7_554
Al Sc1 Al 180.00(2) 31_445 7_554
C Sc1 Al 87.06(7) 31 31
C Sc1 Al 92.94(7) 7_444 31
C Sc1 Al 136.25(4) 31_445 31
C Sc1 Al 43.75(4) 7_554 31
C Sc1 Al 136.24(4) 31_545 31
C Sc1 Al 43.76(4) 7_454 31
Al Sc1 Al 68.85(3) 31_445 31
Al Sc1 Al 111.15(3) 7_554 31
C Sc1 Al 92.94(7) 31 7_444
C Sc1 Al 87.06(7) 7_444 7_444
C Sc1 Al 43.75(4) 31_445 7_444
C Sc1 Al 136.25(4) 7_554 7_444
C Sc1 Al 43.76(4) 31_545 7_444
C Sc1 Al 136.24(4) 7_454 7_444
Al Sc1 Al 111.15(3) 31_445 7_444
Al Sc1 Al 68.85(3) 7_554 7_444
Al Sc1 Al 180.00(2) 31 7_444
C Sc1 Al 43.76(4) 31 7_454
C Sc1 Al 136.24(4) 7_444 7_454
C Sc1 Al 43.76(4) 31_445 7_454
C Sc1 Al 136.24(4) 7_554 7_454
C Sc1 Al 92.94(7) 31_545 7_454
C Sc1 Al 87.06(7) 7_454 7_454
Al Sc1 Al 111.15(3) 31_445 7_454
Al Sc1 Al 68.85(3) 7_554 7_454
Al Sc1 Al 111.15(3) 31 7_454
Al Sc1 Al 68.85(3) 7_444 7_454
C Sc1 Al 136.24(4) 31 31_545
C Sc1 Al 43.76(4) 7_444 31_545
C Sc1 Al 136.24(4) 31_445 31_545
C Sc1 Al 43.76(4) 7_554 31_545
C Sc1 Al 87.06(7) 31_545 31_545
C Sc1 Al 92.94(7) 7_454 31_545
Al Sc1 Al 68.85(3) 31_445 31_545
Al Sc1 Al 111.15(3) 7_554 31_545
Al Sc1 Al 68.85(3) 31 31_545
Al Sc1 Al 111.15(3) 7_444 31_545
Al Sc1 Al 180.00(2) 7_454 31_545
O Sc2 O 180.00(10) 31_445 7
O Sc2 O 99.91(7) 31_445 31
O Sc2 O 80.09(7) 7 31
O Sc2 O 80.09(7) 31_445 7_445
O Sc2 O 99.91(7) 7 7_445
O Sc2 O 180.0 31 7_445
O Sc2 O 99.91(7) 31_445 31_545
O Sc2 O 80.09(7) 7 31_545
O Sc2 O 99.91(7) 31 31_545
O Sc2 O 80.09(7) 7_445 31_545
O Sc2 O 80.09(7) 31_445 7_455
O Sc2 O 99.91(7) 7 7_455
O Sc2 O 80.09(7) 31 7_455
O Sc2 O 99.91(7) 7_445 7_455
O Sc2 O 180.00(10) 31_545 7_455
O Sc2 Sc2 40.04(3) 31_445 1_445
O Sc2 Sc2 139.96(3) 7 1_445
O Sc2 Sc2 139.96(3) 31 1_445
O Sc2 Sc2 40.04(3) 7_445 1_445
O Sc2 Sc2 90.0 31_545 1_445
O Sc2 Sc2 90.0 7_455 1_445
O Sc2 Sc2 139.96(3) 31_445 1_665
O Sc2 Sc2 40.04(3) 7 1_665
O Sc2 Sc2 40.04(3) 31 1_665
O Sc2 Sc2 139.96(3) 7_445 1_665
O Sc2 Sc2 90.0 31_545 1_665
O Sc2 Sc2 90.0 7_455 1_665
Sc2 Sc2 Sc2 180.0 1_445 1_665
O Sc2 Sc2 40.04(3) 31_445 1_455
O Sc2 Sc2 139.96(3) 7 1_455
O Sc2 Sc2 90.0 31 1_455
O Sc2 Sc2 90.0 7_445 1_455
O Sc2 Sc2 139.96(3) 31_545 1_455
O Sc2 Sc2 40.04(3) 7_455 1_455
Sc2 Sc2 Sc2 60.0 1_445 1_455
Sc2 Sc2 Sc2 120.0 1_665 1_455
O Sc2 Sc2 90.0 31_445 1_545
O Sc2 Sc2 90.0 7 1_545
O Sc2 Sc2 139.96(3) 31 1_545
O Sc2 Sc2 40.04(3) 7_445 1_545
O Sc2 Sc2 40.04(3) 31_545 1_545
O Sc2 Sc2 139.96(3) 7_455 1_545
Sc2 Sc2 Sc2 60.0 1_445 1_545
Sc2 Sc2 Sc2 120.0 1_665 1_545
Sc2 Sc2 Sc2 120.0 1_455 1_545
O Sc2 Sc2 139.96(3) 31_445 1_655
O Sc2 Sc2 40.04(3) 7 1_655
O Sc2 Sc2 90.0 31 1_655
O Sc2 Sc2 90.0 7_445 1_655
O Sc2 Sc2 40.04(3) 31_545 1_655
O Sc2 Sc2 139.96(3) 7_455 1_655
Sc2 Sc2 Sc2 120.0 1_445 1_655
Sc2 Sc2 Sc2 60.0 1_665 1_655
Sc2 Sc2 Sc2 180.0 1_455 1_655
Sc2 Sc2 Sc2 60.0 1_545 1_655
O Sc2 Sc2 90.0 31_445 1_565
O Sc2 Sc2 90.0 7 1_565
O Sc2 Sc2 40.04(3) 31 1_565
O Sc2 Sc2 139.96(3) 7_445 1_565
O Sc2 Sc2 139.96(3) 31_545 1_565
O Sc2 Sc2 40.04(3) 7_455 1_565
Sc2 Sc2 Sc2 120.0 1_445 1_565
Sc2 Sc2 Sc2 60.0 1_665 1_565
Sc2 Sc2 Sc2 60.0 1_455 1_565
Sc2 Sc2 Sc2 180.0 1_545 1_565
Sc2 Sc2 Sc2 120.0 1_655 1_565
O Al C 111.02(9) 19_556 25_446
O Al C 111.02(9) 19_556 25_556
C Al C 107.87(9) 25_446 25_556
O Al C 111.02(9) 19_556 25_456
C Al C 107.87(9) 25_446 25_456
C Al C 107.87(9) 25_556 25_456
O Al Sc1 139.250(16) 19_556 13_445
C Al Sc1 54.80(6) 25_446 13_445
C Al Sc1 109.73(9) 25_556 13_445
C Al Sc1 54.80(6) 25_456 13_445
O Al Sc1 139.250(16) 19_556 13
C Al Sc1 109.73(9) 25_446 13
C Al Sc1 54.80(6) 25_556 13
C Al Sc1 54.80(6) 25_456 13
Sc1 Al Sc1 68.85(3) 13_445 13
O Al Sc1 139.250(16) 19_556 13_545
C Al Sc1 54.80(6) 25_446 13_545
C Al Sc1 54.80(6) 25_556 13_545
C Al Sc1 109.73(9) 25_456 13_545
Sc1 Al Sc1 68.85(3) 13_445 13_545
Sc1 Al Sc1 68.85(3) 13 13_545
Al O Sc2 117.87(5) 19_556 13_444
Al O Sc2 117.87(5) 19_556 13_554
Sc2 O Sc2 99.91(7) 13_444 13_554
Al O Sc2 117.87(5) 19_556 13_544
Sc2 O Sc2 99.91(7) 13_444 13_544
Sc2 O Sc2 99.91(7) 13_554 13_544
Al C Al 107.87(9) 25_446 25_556
Al C Al 107.87(9) 25_446 25_456
Al C Al 107.87(9) 25_556 25_456
Al C Sc1 163.21(15) 25_446 13
Al C Sc1 81.45(3) 25_556 13
Al C Sc1 81.45(3) 25_456 13
Al C Sc1 81.45(3) 25_446 13_445
Al C Sc1 163.21(15) 25_556 13_445
Al C Sc1 81.45(3) 25_456 13_445
Sc1 C Sc1 86.34(9) 13 13_445
Al C Sc1 81.45(3) 25_446 13_545
Al C Sc1 81.45(3) 25_556 13_545
Al C Sc1 163.21(15) 25_456 13_545
Sc1 C Sc1 86.34(9) 13 13_545
Sc1 C Sc1 86.34(9) 13_445 13_545

loop_
_geom_bond_atom_site_label_1
_geom_bond_atom_site_label_2
_geom_bond_distance
_geom_bond_site_symmetry_2
Sc1 C 2.382(2) 31
Sc1 C 2.382(2) 7_444
Sc1 C 2.382(2) 31_445
Sc1 C 2.382(2) 7_554
Sc1 C 2.382(2) 31_545
Sc1 C 2.382(2) 7_454
Sc1 Al 2.8833(9) 31_445
Sc1 Al 2.8833(9) 7_554
Sc1 Al 2.8833(9) 31
Sc1 Al 2.8833(9) 7_444
Sc1 Al 2.8833(9) 7_454
Sc1 Al 2.8833(9) 31_545
Sc2 O 2.1291(11) 31_445
Sc2 O 2.1291(11) 7
Sc2 O 2.1291(11) 31
Sc2 O 2.1291(11) 7_445
Sc2 O 2.1291(11) 31_545
Sc2 O 2.1291(11) 7_455
Sc2 Sc2 3.2599(7) 1_445
Sc2 Sc2 3.2599(7) 1_665
Sc2 Sc2 3.2599(7) 1_455
Sc2 Sc2 3.2599(7) 1_545
Sc2 Sc2 3.2599(7) 1_655
Sc2 Sc2 3.2599(7) 1_565
Al O 1.840(2) 19_556
Al C 2.0163(13) 25_446
Al C 2.0163(13) 25_556
Al C 2.0164(13) 25_456
Al Sc1 2.8833(9) 13_445
Al Sc1 2.8833(9) 13
Al Sc1 2.8833(9) 13_545
O Al 1.840(2) 19_556
O Sc2 2.1291(11) 13_444
O Sc2 2.1291(11) 13_554
O Sc2 2.1291(11) 13_544
C Al 2.0163(13) 25_446
C Al 2.0163(13) 25_556
C Al 2.0164(13) 25_456
C Sc1 2.382(2) 13
C Sc1 2.382(2) 13_445
C Sc1 2.382(2) 13_545
